data_4337440
loop_
_publ_author_name
'Yan, Zheng'
'Ni, Zhao-Ping'
'Guo, Fu-Sheng'
'Li, Jin-Yan'
'Chen, Yan-Chong'
'Liu, Jun-Liang'
'Lin, Wei-Quan'
'Aravena, Daniel'
'Ruiz, Eliseo'
'Tong, Ming-Liang'

_publ_section_title
;
 Spin-crossover behavior in two new supramolecular isomers.
;
_journal_issue 1
_journal_name_full 'Inorganic chemistry'
_journal_page_first 201
_journal_page_last 208
_journal_paper_doi 10.1021/ic402096s
_journal_volume 53
_journal_year 2014
_chemical_formula_sum 'C15 H12 Au Fe N7 O'
_chemical_formula_weight 559.13
_chemical_name_systematic
; 
 ? 
;
_space_group_IT_number 2
_symmetry_cell_setting triclinic
_symmetry_space_group_name_Hall '-P 1'
_symmetry_space_group_name_H-M 'P -1'
_atom_sites_solution_hydrogens geom
_atom_sites_solution_primary direct
_atom_sites_solution_secondary difmap
_audit_creation_method SHELXL-97
_cell_angle_alpha 106.128(4)
_cell_angle_beta 102.779(5)
_cell_angle_gamma 112.248(4)
_cell_formula_units_Z 2
_cell_length_a 9.3277(16)
_cell_length_b 10.1541(13)
_cell_length_c 10.8491(17)
_cell_measurement_reflns_used 7111
_cell_measurement_temperature 150(2)
_cell_measurement_theta_max 54.94
_cell_measurement_theta_min 6.55
_cell_volume 849.9(2)
_computing_cell_refinement 'PROCESS-AUTO (Rigaku, 1998)'
_computing_data_collection 'PROCESS-AUTO (Rigaku, 1998)'
_computing_data_reduction 'PROCESS-AUTO (Rigaku, 1998)'
_computing_molecular_graphics 'Bruker SHELXTL'
_computing_publication_material 'Bruker SHELXTL'
_computing_structure_refinement 'SHELXL-97 (Sheldrick, 1997)'
_computing_structure_solution 'SHELXS-97 (Sheldrick, 1990)'
_diffrn_ambient_temperature 150(2)
_diffrn_measured_fraction_theta_full 0.960
_diffrn_measured_fraction_theta_max 0.960
_diffrn_measurement_device_type 'Rigaku R-AXIS SPIDE IP'
_diffrn_measurement_method 'phi and omega scans'
_diffrn_radiation_monochromator graphite
_diffrn_radiation_source 'fine-focus sealed tube'
_diffrn_radiation_type MoK\a
_diffrn_radiation_wavelength 0.71073
_diffrn_reflns_av_R_equivalents 0.0698
_diffrn_reflns_av_sigmaI/netI 0.0686
_diffrn_reflns_limit_h_max 10
_diffrn_reflns_limit_h_min -12
_diffrn_reflns_limit_k_max 12
_diffrn_reflns_limit_k_min -13
_diffrn_reflns_limit_l_max 14
_diffrn_reflns_limit_l_min -14
_diffrn_reflns_number 7873
_diffrn_reflns_theta_full 27.47
_diffrn_reflns_theta_max 27.47
_diffrn_reflns_theta_min 3.28
_exptl_absorpt_coefficient_mu 9.493
_exptl_absorpt_correction_T_max 0.622
_exptl_absorpt_correction_T_min 0.571
_exptl_absorpt_correction_type multi-scan
_exptl_absorpt_process_details '(ABSCOR; Higashi, 1995)'
_exptl_crystal_colour BLACK
_exptl_crystal_density_diffrn 2.177
_exptl_crystal_density_method 'not measured'
_exptl_crystal_description chip
_exptl_crystal_F_000 524
_exptl_crystal_size_max 0.10
_exptl_crystal_size_mid 0.05
_exptl_crystal_size_min 0.05
_refine_diff_density_max 2.617
_refine_diff_density_min -1.244
_refine_diff_density_rms 0.262
_refine_ls_extinction_method none
_refine_ls_goodness_of_fit_ref 1.061
_refine_ls_hydrogen_treatment constr
_refine_ls_matrix_type full
_refine_ls_number_parameters 239
_refine_ls_number_reflns 3728
_refine_ls_number_restraints 6
_refine_ls_restrained_S_all 1.061
_refine_ls_R_factor_all 0.0974
_refine_ls_R_factor_gt 0.0711
_refine_ls_shift/su_max 0.000
_refine_ls_shift/su_mean 0.000
_refine_ls_structure_factor_coef Fsqd
_refine_ls_weighting_details 'calc w=1/[\s^2^(Fo^2^)+(0.1044P)^2^+5.0854P] where P=(Fo^2^+2Fc^2^)/3'
_refine_ls_weighting_scheme calc
_refine_ls_wR_factor_gt 0.1776
_refine_ls_wR_factor_ref 0.1924
_reflns_number_gt 2788
_reflns_number_total 3885
_reflns_threshold_expression >2sigma(I)
_cod_data_source_file ic402096s_si_001.cif
_cod_data_source_block 2.H2O_150K
_cod_depositor_comments
;
The following automatic conversions were performed:

'_symmetry_cell_setting' value 'Triclinic' changed to 'triclinic'
according to
/usr/data/users/saulius/automatic-downloads/current/ACS/lib/dictionaries/cif_core.dic
dictionary named 'cif_core.dic' version 2.4.2 from 2011-04-26.

Automatic conversion script
Id: cif_fix_values 2281 2013-09-26 08:29:07Z andrius 
;
_cod_original_sg_symbol_H-M P-1
_cod_database_code 4337440

loop_
_symmetry_equiv_pos_as_xyz
'x, y, z'
'-x, -y, -z'

loop_
_atom_site_label
_atom_site_type_symbol
_atom_site_fract_x
_atom_site_fract_y
_atom_site_fract_z
_atom_site_U_iso_or_equiv
_atom_site_adp_type
_atom_site_occupancy
_atom_site_symmetry_multiplicity
_atom_site_calc_flag
_atom_site_refinement_flags
_atom_site_disorder_assembly
_atom_site_disorder_group
Au1 Au 0.01321(7) 0.06857(5) 0.69395(6) 0.0498(2) Uani 1 1 d . . .
Fe1 Fe 0.0193(2) 0.57153(18) 0.69725(18) 0.0399(4) Uani 1 1 d . . .
N1 N -0.1815(15) 0.5191(12) 0.7630(12) 0.047(3) Uani 1 1 d . C .
N2 N -0.1626(14) 0.4535(11) 0.5246(11) 0.040(2) Uani 1 1 d . . .
N3 N -0.1784(13) 0.4035(11) 0.3918(11) 0.039(2) Uani 1 1 d . . .
N4 N -0.2408(19) 0.2925(13) 0.1349(12) 0.058(4) Uani 1 1 d . . .
N5 N -0.4353(15) 0.3268(14) 0.3943(13) 0.054(3) Uani 1 1 d . . .
N6 N 0.0238(14) 0.3857(12) 0.7068(11) 0.044(2) Uani 1 1 d . . .
N7 N 0.0106(15) -0.2444(12) 0.6923(11) 0.047(3) Uani 1 1 d . . .
C1 C -0.181(3) 0.546(2) 0.8927(18) 0.074(5) Uani 1 1 d . . .
H1A H -0.0792 0.5952 0.9654 0.089 Uiso 1 1 calc R . .
C2 C -0.325(3) 0.505(3) 0.922(2) 0.093(7) Uani 1 1 d . C .
H2A H -0.3192 0.5253 1.0122 0.112 Uiso 1 1 calc R . .
C3 C -0.471(3) 0.434(2) 0.818(2) 0.081(6) Uani 1 1 d . . .
H3A H -0.5682 0.4100 0.8373 0.097 Uiso 1 1 calc R A 1
C5 C -0.329(2) 0.4425(17) 0.6570(17) 0.057(4) Uani 1 1 d . . .
C6 C -0.3233(18) 0.4021(15) 0.5219(15) 0.048(3) Uani 1 1 d . C .
C7 C -0.3401(18) 0.3293(15) 0.3154(15) 0.050(3) Uani 1 1 d . D .
C8 C -0.3814(19) 0.2672(15) 0.1711(15) 0.051(3) Uani 1 1 d . . .
C10 C -0.553(3) 0.121(2) -0.0693(17) 0.076(6) Uani 1 1 d . . .
H10A H -0.6576 0.0636 -0.1397 0.092 Uiso 1 1 calc R B 1
C11 C -0.417(3) 0.140(2) -0.1035(18) 0.080(6) Uani 1 1 d . D .
H11A H -0.4269 0.0953 -0.1943 0.095 Uiso 1 1 calc R . .
C12 C -0.265(2) 0.2281(18) 0.0022(18) 0.068(5) Uani 1 1 d . . .
H12A H -0.1709 0.2443 -0.0206 0.081 Uiso 1 1 calc R D .
C4 C -0.482(2) 0.396(2) 0.680(2) 0.069(5) Uani 0.50 1 d P C 1
H4A H -0.5838 0.3429 0.6073 0.082 Uiso 0.50 1 calc PR C 1
C9 C -0.544(2) 0.1834(17) 0.0691(17) 0.068(5) Uani 0.50 1 d P D 1
C13 C -0.704(3) 0.149(3) 0.107(3) 0.056(5) Uani 0.50 1 d P D 1
H13A H -0.6715 0.2019 0.2048 0.084 Uiso 0.50 1 calc PR D 1
H13B H -0.7675 0.0393 0.0804 0.084 Uiso 0.50 1 calc PR D 1
H13C H -0.7707 0.1849 0.0593 0.084 Uiso 0.50 1 calc PR D 1
C4' C -0.482(2) 0.396(2) 0.680(2) 0.069(5) Uani 0.50 1 d P C 2
C9' C -0.544(2) 0.1834(17) 0.0691(17) 0.068(5) Uani 0.50 1 d P D 2
H9'A H -0.6385 0.1704 0.0908 0.082 Uiso 0.50 1 calc PR D 2
C13' C -0.638(3) 0.310(3) 0.571(3) 0.056(5) Uani 0.50 1 d P C 2
H13D H -0.7244 0.2904 0.6082 0.084 Uiso 0.50 1 calc PR C 2
H13E H -0.6476 0.2126 0.5154 0.084 Uiso 0.50 1 calc PR C 2
H13F H -0.6475 0.3671 0.5157 0.084 Uiso 0.50 1 calc PR C 2
C14 C 0.0183(16) 0.2666(16) 0.7027(14) 0.044(3) Uani 1 1 d . . .
C15 C 0.0108(19) -0.1259(16) 0.6915(15) 0.053(3) Uani 1 1 d . . .
O1W O -0.410(2) 0.028(2) 0.526(2) 0.058(5) Uani 0.50 1 d P . .
O2W O -0.018(6) -0.195(5) 0.894(4) 0.143(14) Uani 0.50 1 d PU . .

loop_
_atom_site_aniso_label
_atom_site_aniso_U_11
_atom_site_aniso_U_22
_atom_site_aniso_U_33
_atom_site_aniso_U_23
_atom_site_aniso_U_13
_atom_site_aniso_U_12
Au1 0.0476(3) 0.0317(3) 0.0655(4) 0.0213(2) 0.0073(2) 0.0203(2)
Fe1 0.0472(10) 0.0297(8) 0.0434(9) 0.0159(7) 0.0107(7) 0.0212(7)
N1 0.054(7) 0.035(5) 0.061(7) 0.022(5) 0.022(6) 0.026(5)
N2 0.047(6) 0.033(5) 0.049(6) 0.021(5) 0.019(5) 0.024(5)
N3 0.035(5) 0.031(5) 0.044(6) 0.010(4) 0.012(4) 0.015(4)
N4 0.089(10) 0.035(5) 0.042(6) 0.014(5) 0.003(6) 0.035(6)
N5 0.038(6) 0.044(6) 0.067(8) 0.023(6) 0.010(6) 0.013(5)
N6 0.051(7) 0.033(5) 0.048(6) 0.016(5) 0.014(5) 0.024(5)
N7 0.050(7) 0.036(5) 0.049(6) 0.019(5) 0.004(5) 0.020(5)
C1 0.101(15) 0.081(12) 0.056(10) 0.028(9) 0.028(10) 0.058(11)
C2 0.087(16) 0.13(2) 0.091(15) 0.051(14) 0.057(14) 0.067(15)
C3 0.082(14) 0.090(14) 0.099(15) 0.048(12) 0.053(13) 0.048(12)
C5 0.069(10) 0.046(8) 0.070(10) 0.035(7) 0.025(8) 0.033(7)
C6 0.045(8) 0.037(6) 0.068(9) 0.027(6) 0.014(6) 0.024(6)
C7 0.041(7) 0.035(6) 0.066(9) 0.021(6) 0.003(6) 0.019(6)
C8 0.051(8) 0.030(6) 0.057(8) 0.015(6) 0.003(7) 0.016(6)
C10 0.073(13) 0.061(10) 0.054(10) 0.021(8) -0.013(9) 0.012(9)
C11 0.093(16) 0.073(12) 0.051(10) 0.025(9) 0.001(9) 0.031(11)
C12 0.078(12) 0.046(8) 0.065(10) 0.024(8) 0.011(8) 0.022(8)
C4 0.055(10) 0.065(10) 0.109(14) 0.048(10) 0.044(10) 0.035(8)
C9 0.067(10) 0.037(7) 0.067(10) 0.015(7) -0.015(8) 0.019(7)
C13 0.030(9) 0.039(10) 0.091(15) 0.038(10) 0.016(9) 0.005(8)
C4' 0.055(10) 0.065(10) 0.109(14) 0.048(10) 0.044(10) 0.035(8)
C9' 0.067(10) 0.037(7) 0.067(10) 0.015(7) -0.015(8) 0.019(7)
C13' 0.030(9) 0.039(10) 0.091(15) 0.038(10) 0.016(9) 0.005(8)
C14 0.037(7) 0.044(7) 0.056(7) 0.032(6) 0.016(6) 0.014(5)
C15 0.056(9) 0.042(7) 0.059(8) 0.032(6) 0.014(7) 0.017(6)
O1W 0.031(10) 0.048(11) 0.084(14) 0.031(10) 0.008(9) 0.013(8)
O2W 0.144(17) 0.151(17) 0.139(16) 0.052(10) 0.077(11) 0.064(11)

loop_
_atom_type_symbol
_atom_type_description
_atom_type_scat_dispersion_real
_atom_type_scat_dispersion_imag
_atom_type_scat_source
C C 0.0033 0.0016 'International Tables Vol C Tables 4.2.6.8 and 6.1.1.4'
H H 0.0000 0.0000 'International Tables Vol C Tables 4.2.6.8 and 6.1.1.4'
N N 0.0061 0.0033 'International Tables Vol C Tables 4.2.6.8 and 6.1.1.4'
O O 0.0106 0.0060 'International Tables Vol C Tables 4.2.6.8 and 6.1.1.4'
Fe Fe 0.3463 0.8444 'International Tables Vol C Tables 4.2.6.8 and 6.1.1.4'
Au Au -2.0133 8.8022 'International Tables Vol C Tables 4.2.6.8 and 6.1.1.4'

loop_
_geom_angle_atom_site_label_1
_geom_angle_atom_site_label_2
_geom_angle_atom_site_label_3
_geom_angle
_geom_angle_site_symmetry_1
_geom_angle_site_symmetry_3
C15 Au1 C14 178.2(6) . .
N2 Fe1 N7 89.0(4) . 1_565
N2 Fe1 N3 91.8(5) . 2_566
N7 Fe1 N3 92.1(5) 1_565 2_566
N2 Fe1 N6 91.4(4) . .
N7 Fe1 N6 177.9(5) 1_565 .
N3 Fe1 N6 90.0(5) 2_566 .
N2 Fe1 N4 170.5(5) . 2_566
N7 Fe1 N4 89.6(4) 1_565 2_566
N3 Fe1 N4 78.8(5) 2_566 2_566
N6 Fe1 N4 90.4(4) . 2_566
N2 Fe1 N1 79.3(5) . .
N7 Fe1 N1 89.4(5) 1_565 .
N3 Fe1 N1 170.9(4) 2_566 .
N6 Fe1 N1 88.6(5) . .
N4 Fe1 N1 110.2(5) 2_566 .
C5 N1 C1 118.6(15) . .
C5 N1 Fe1 112.3(10) . .
C1 N1 Fe1 129.1(12) . .
N3 N2 C6 105.1(10) . .
N3 N2 Fe1 135.3(9) . .
C6 N2 Fe1 119.5(9) . .
C7 N3 N2 107.6(11) . .
C7 N3 Fe1 119.4(10) . 2_566
N2 N3 Fe1 132.9(8) . 2_566
C12 N4 C8 118.1(14) . .
C12 N4 Fe1 128.9(13) . 2_566
C8 N4 Fe1 113.0(9) . 2_566
C6 N5 C7 103.0(12) . .
C14 N6 Fe1 175.0(11) . .
C15 N7 Fe1 177.8(12) . 1_545
N1 C1 C2 123.0(19) . .
N1 C1 H1A 118.5 . .
C2 C1 H1A 118.5 . .
C3 C2 C1 119(2) . .
C3 C2 H2A 120.5 . .
C1 C2 H2A 120.5 . .
C2 C3 C4 121.1(19) . .
C2 C3 H3A 119.5 . .
C4 C3 H3A 119.5 . .
N1 C5 C4 121.0(16) . .
N1 C5 C6 116.4(14) . .
C4 C5 C6 122.4(16) . .
N5 C6 N2 112.3(13) . .
N5 C6 C5 135.5(15) . .
N2 C6 C5 112.3(13) . .
N3 C7 N5 112.0(13) . .
N3 C7 C8 115.8(14) . .
N5 C7 C8 132.2(13) . .
N4 C8 C7 112.6(12) . .
N4 C8 C9 121.3(15) . .
C7 C8 C9 126.2(17) . .
C11 C10 C9 123.4(16) . .
C11 C10 H10A 118.3 . .
C9 C10 H10A 118.3 . .
C10 C11 C12 116.9(19) . .
C10 C11 H11A 121.5 . .
C12 C11 H11A 121.5 . .
N4 C12 C11 125(2) . .
N4 C12 H12A 117.4 . .
C11 C12 H12A 117.4 . .
C3 C4 C5 117.2(18) . .
C3 C4 H4A 121.4 . .
C5 C4 H4A 121.4 . .
C8 C9 C10 115.1(19) . .
C8 C9 C13 122.2(19) . .
C10 C9 C13 122.4(18) . .
C9 C13 H13A 109.5 . .
C9 C13 H13B 109.5 . .
H13A C13 H13B 109.5 . .
C9 C13 H13C 109.5 . .
H13A C13 H13C 109.5 . .
H13B C13 H13C 109.5 . .
H13D C13' H13E 109.5 . .
H13D C13' H13F 109.5 . .
H13E C13' H13F 109.5 . .
N6 C14 Au1 178.7(13) . .
N7 C15 Au1 178.9(13) . .

loop_
_geom_bond_atom_site_label_1
_geom_bond_atom_site_label_2
_geom_bond_distance
_geom_bond_site_symmetry_2
Au1 C15 1.959(14) .
Au1 C14 1.969(13) .
Fe1 N2 1.906(11) .
Fe1 N7 1.916(11) 1_565
Fe1 N3 1.919(11) 2_566
Fe1 N6 1.934(10) .
Fe1 N4 2.066(13) 2_566
Fe1 N1 2.086(12) .
N1 C5 1.35(2) .
N1 C1 1.35(2) .
N2 N3 1.341(15) .
N2 C6 1.378(18) .
N3 C7 1.330(17) .
N3 Fe1 1.919(11) 2_566
N4 C12 1.33(2) .
N4 C8 1.40(2) .
N4 Fe1 2.066(13) 2_566
N5 C6 1.326(19) .
N5 C7 1.36(2) .
N6 C14 1.178(18) .
N7 C15 1.205(19) .
N7 Fe1 1.916(10) 1_545
C1 C2 1.38(3) .
C1 H1A 0.9300 .
C2 C3 1.33(3) .
C2 H2A 0.9300 .
C3 C4 1.41(3) .
C3 H3A 0.9300 .
C5 C4 1.42(2) .
C5 C6 1.43(2) .
C7 C8 1.41(2) .
C8 C9 1.42(2) .
C10 C11 1.36(3) .
C10 C9 1.43(3) .
C10 H10A 0.9300 .
C11 C12 1.37(3) .
C11 H11A 0.9300 .
C12 H12A 0.9300 .
C4 H4A 0.9300 .
C9 C13 1.57(4) .
C13 H13A 0.9600 .
C13 H13B 0.9600 .
C13 H13C 0.9600 .
C13' H13D 0.9600 .
C13' H13E 0.9600 .
C13' H13F 0.9600 .
O1W O1W 1.46(4) 2_456

loop_
_geom_torsion_atom_site_label_1
_geom_torsion_atom_site_label_2
_geom_torsion_atom_site_label_3
_geom_torsion_atom_site_label_4
_geom_torsion
_geom_torsion_site_symmetry_1
_geom_torsion_site_symmetry_4
N2 Fe1 N1 C5 -4.1(9) . .
N7 Fe1 N1 C5 85.0(9) 1_565 .
N3 Fe1 N1 C5 -14(3) 2_566 .
N6 Fe1 N1 C5 -95.8(9) . .
N4 Fe1 N1 C5 174.3(8) 2_566 .
N2 Fe1 N1 C1 173.1(13) . .
N7 Fe1 N1 C1 -97.8(13) 1_565 .
N3 Fe1 N1 C1 163(2) 2_566 .
N6 Fe1 N1 C1 81.5(13) . .
N4 Fe1 N1 C1 -8.4(13) 2_566 .
N7 Fe1 N2 N3 92.9(11) 1_565 .
N3 Fe1 N2 N3 0.9(12) 2_566 .
N6 Fe1 N2 N3 -89.2(11) . .
N4 Fe1 N2 N3 11(3) 2_566 .
N1 Fe1 N2 N3 -177.5(11) . .
N7 Fe1 N2 C6 -86.0(9) 1_565 .
N3 Fe1 N2 C6 -178.0(9) 2_566 .
N6 Fe1 N2 C6 91.9(9) . .
N4 Fe1 N2 C6 -168(2) 2_566 .
N1 Fe1 N2 C6 3.6(8) . .
C6 N2 N3 C7 1.1(12) . .
Fe1 N2 N3 C7 -177.9(9) . .
C6 N2 N3 Fe1 177.8(9) . 2_566
Fe1 N2 N3 Fe1 -1.2(17) . 2_566
N2 Fe1 N6 C14 10(14) . .
N7 Fe1 N6 C14 110(17) 1_565 .
N3 Fe1 N6 C14 -82(14) 2_566 .
N4 Fe1 N6 C14 -160(14) 2_566 .
N1 Fe1 N6 C14 89(14) . .
C5 N1 C1 C2 -3(3) . .
Fe1 N1 C1 C2 -179.8(16) . .
N1 C1 C2 C3 0(3) . .
C1 C2 C3 C4 3(3) . .
C1 N1 C5 C4 2(2) . .
Fe1 N1 C5 C4 -180.0(11) . .
C1 N1 C5 C6 -173.5(13) . .
Fe1 N1 C5 C6 4.1(14) . .
C7 N5 C6 N2 1.2(14) . .
C7 N5 C6 C5 -178.7(15) . .
N3 N2 C6 N5 -1.5(13) . .
Fe1 N2 C6 N5 177.7(8) . .
N3 N2 C6 C5 178.4(10) . .
Fe1 N2 C6 C5 -2.4(13) . .
N1 C5 C6 N5 178.4(14) . .
C4 C5 C6 N5 3(2) . .
N1 C5 C6 N2 -1.4(16) . .
C4 C5 C6 N2 -177.3(13) . .
N2 N3 C7 N5 -0.5(14) . .
Fe1 N3 C7 N5 -177.7(8) 2_566 .
N2 N3 C7 C8 -179.8(10) . .
Fe1 N3 C7 C8 3.0(15) 2_566 .
C6 N5 C7 N3 -0.4(14) . .
C6 N5 C7 C8 178.7(14) . .
C12 N4 C8 C7 174.6(12) . .
Fe1 N4 C8 C7 -5.2(13) 2_566 .
C12 N4 C8 C9 -3.7(18) . .
Fe1 N4 C8 C9 176.6(10) 2_566 .
N3 C7 C8 N4 1.7(16) . .
N5 C7 C8 N4 -177.4(13) . .
N3 C7 C8 C9 179.8(12) . .
N5 C7 C8 C9 1(2) . .
C9 C10 C11 C12 -2(3) . .
C8 N4 C12 C11 1(2) . .
Fe1 N4 C12 C11 -179.5(13) 2_566 .
C10 C11 C12 N4 2(3) . .
C2 C3 C4 C5 -3(3) . .
N1 C5 C4 C3 0(2) . .
C6 C5 C4 C3 175.9(14) . .
N4 C8 C9 C10 3.6(19) . .
C7 C8 C9 C10 -174.4(13) . .
N4 C8 C9 C13 178.0(15) . .
C7 C8 C9 C13 0(2) . .
C11 C10 C9 C8 -1(2) . .
C11 C10 C9 C13 -175.3(19) . .
Fe1 N6 C14 Au1 86(59) . .
C15 Au1 C14 N6 113(57) . .
Fe1 N7 C15 Au1 -57(100) 1_545 .
C14 Au1 C15 N7 -6(92) . .
